data_1559266
loop_
_publ_author_name
'Olivon, Florent'
'Retailleau, Pascal'
'Desrat, Sandy'
'Touboul, David'
'Roussi, Fanny'
'Apel, C\'ecile'
'Litaudon, Marc'

_publ_section_title
;
 Isolation of Picrotoxanes from <i>Austrobuxus carunculatus</i> Using
 Taxonomy-Based Molecular Networking.
;
_journal_issue 10
_journal_name_full 'Journal of natural products'
_journal_page_first 3069
_journal_page_last 3079
_journal_paper_doi 10.1021/acs.jnatprod.0c00636
_journal_volume 83
_journal_year 2020
_chemical_absolute_configuration ad
_chemical_formula_moiety 'C20 H28 O9'
_chemical_formula_sum 'C20 H28 O9'
_chemical_formula_weight 412.42
_space_group_crystal_system orthorhombic
_space_group_IT_number 19
_space_group_name_Hall 'P 2ac 2ab'
_space_group_name_H-M_alt 'P 21 21 21'
_atom_sites_solution_hydrogens geom
_atom_sites_solution_primary dual
_atom_sites_solution_secondary difmap
_audit_creation_method SHELXL-2018/3
_cell_angle_alpha 90
_cell_angle_beta 90
_cell_angle_gamma 90
_cell_formula_units_Z 4
_cell_length_a 6.93810(10)
_cell_length_b 12.3500(3)
_cell_length_c 23.4283(16)
_cell_measurement_reflns_used 8322
_cell_measurement_temperature 293(2)
_cell_measurement_theta_max 68.2
_cell_measurement_theta_min 3.6
_cell_volume 2007.47(15)
_computing_cell_refinement
;
CrystalClear-SM Expert 2.0 r16 (Rigaku, 2014)
;
_computing_data_collection
;
CrystalClear-SM Expert 2.0 r16 (Rigaku, 2014)
;
_computing_data_reduction
;
CrystalClear-SM Expert 2.0 r16 (Rigaku, 2014)
;
_computing_structure_refinement 'SHELXL-2018/1 (Sheldrick, 2015)'
_computing_structure_solution 'SHELXT (Sheldrick, 2015)'
_diffrn_ambient_temperature 293(2)
_diffrn_detector 'Rigaku Rapid2 curved large area IP'
_diffrn_detector_area_resol_mean 10.0000
_diffrn_measured_fraction_theta_full 1.000
_diffrn_measured_fraction_theta_max 1.000
_diffrn_measurement_details
;
scan:
	Number of images: 18
	           Slice: 20.0000 - 200.0000
	     Image width: 10.0000
	        Exp time: 1200.0000
	   Rotation axis: Omega
	           Omega: 0.0000
	             Chi: 27.0000
	             Phi: 270.0000
	             XTD: 127.4000
	          2theta: 0.0000
scan:
	Number of images: 18
	           Slice: 20.0000 - 200.0000
	     Image width: 10.0000
	        Exp time: 1200.0000
	   Rotation axis: Omega
	           Omega: 0.0000
	             Chi: 54.0000
	             Phi: 0.0000
	             XTD: 127.4000
	          2theta: 0.0000
scan:
	Number of images: 18
	           Slice: 20.0000 - 200.0000
	     Image width: 10.0000
	        Exp time: 1200.0000
	   Rotation axis: Omega
	           Omega: 0.0000
	             Chi: 27.0000
	             Phi: 180.0000
	             XTD: 127.4000
	          2theta: 0.0000
scan:
	Number of images: 15
	           Slice: 20.0000 - 170.0000
	     Image width: 10.0000
	        Exp time: 1200.0000
	   Rotation axis: Omega
	           Omega: 0.0000
	             Chi: 54.0000
	             Phi: 270.0000
	             XTD: 127.4000
	          2theta: 0.0000
scan:
	Number of images: 6
	           Slice: 54.0000 - 123.0000
	     Image width: 10.0000
	        Exp time: 1200.0000
	   Rotation axis: Omega
	           Omega: 0.0000
	             Chi: 27.0000
	             Phi: 90.0000
	             XTD: 127.4000
	          2theta: 0.0000
scan:
	Number of images: 6
	           Slice: 20.0000 - 80.0000
	     Image width: 10.0000
	        Exp time: 1200.0000
	   Rotation axis: Omega
	           Omega: 0.0000
	             Chi: 0.0000
	             Phi: 180.0000
	             XTD: 127.4000
	          2theta: 0.0000
scan:
	Number of images: 4
	           Slice: 65.0000 - 110.0000
	     Image width: 10.0000
	        Exp time: 1200.0000
	   Rotation axis: Omega
	           Omega: 0.0000
	             Chi: 27.0000
	             Phi: 0.0000
	             XTD: 127.4000
	          2theta: 0.0000
scan:
	Number of images: 4
	           Slice: 20.0000 - 60.0000
	     Image width: 10.0000
	        Exp time: 1200.0000
	   Rotation axis: Omega
	           Omega: 0.0000
	             Chi: 0.0000
	             Phi: 0.0000
	             XTD: 127.4000
	          2theta: 0.0000

;
_diffrn_measurement_device
;
Crystal Goniometer chi-partial
;
_diffrn_measurement_device_type
;
Rigaku MM007HF Spider
;
_diffrn_measurement_method 'profile data from \w-scans'
_diffrn_measurement_specimen_support Fiber
_diffrn_orient_matrix_type FS_PROCESS
_diffrn_orient_matrix_UB_11 -0.057561
_diffrn_orient_matrix_UB_12 -0.021663
_diffrn_orient_matrix_UB_13 0.041046
_diffrn_orient_matrix_UB_21 0.049509
_diffrn_orient_matrix_UB_22 0.067385
_diffrn_orient_matrix_UB_23 0.022476
_diffrn_orient_matrix_UB_31 -0.095708
_diffrn_orient_matrix_UB_32 0.047886
_diffrn_orient_matrix_UB_33 -0.013059
_diffrn_radiation_monochromator 'OSMIC CMF optics'
_diffrn_radiation_type CuK\a
_diffrn_radiation_wavelength 1.54187
_diffrn_reflns_av_R_equivalents 0.0320
_diffrn_reflns_av_unetI/netI 0.0211
_diffrn_reflns_Laue_measured_fraction_full 1.000
_diffrn_reflns_Laue_measured_fraction_max 1.000
_diffrn_reflns_limit_h_max 8
_diffrn_reflns_limit_h_min -8
_diffrn_reflns_limit_k_max 14
_diffrn_reflns_limit_k_min -14
_diffrn_reflns_limit_l_max 28
_diffrn_reflns_limit_l_min -27
_diffrn_reflns_number 24730
_diffrn_reflns_point_group_measured_fraction_full 0.997
_diffrn_reflns_point_group_measured_fraction_max 0.996
_diffrn_reflns_theta_full 67.687
_diffrn_reflns_theta_max 68.226
_diffrn_reflns_theta_min 3.773
_diffrn_source 'Rotating Anode'
_exptl_absorpt_coefficient_mu 0.907
_exptl_absorpt_correction_T_max 1.000
_exptl_absorpt_correction_T_min 0.860
_exptl_absorpt_correction_type multi-scan
_exptl_absorpt_process_details 'Reqab, (Rigaku-Higashi, 1998)'
_exptl_crystal_colour colourless
_exptl_crystal_density_diffrn 1.365
_exptl_crystal_description Tab
_exptl_crystal_F_000 880
_exptl_crystal_size_max 0.38
_exptl_crystal_size_mid 0.22
_exptl_crystal_size_min 0.16
_refine_diff_density_max 0.203
_refine_diff_density_min -0.143
_refine_diff_density_rms 0.036
_refine_ls_abs_structure_details
;
 Flack x determined using 1190 quotients [(I+)-(I-)]/[(I+)+(I-)]
 (Parsons, Flack and Wagner, Acta Cryst. B69 (2013) 249-259).
;
_refine_ls_abs_structure_Flack 0.05(5)
_refine_ls_extinction_method none
_refine_ls_goodness_of_fit_ref 1.097
_refine_ls_hydrogen_treatment constr
_refine_ls_matrix_type full
_refine_ls_number_parameters 270
_refine_ls_number_reflns 3658
_refine_ls_number_restraints 0
_refine_ls_restrained_S_all 1.097
_refine_ls_R_factor_all 0.0398
_refine_ls_R_factor_gt 0.0324
_refine_ls_shift/su_max 0.000
_refine_ls_shift/su_mean 0.000
_refine_ls_structure_factor_coef Fsqd
_refine_ls_weighting_details 'w=1/[\s^2^(Fo^2^)+(0.0431P)^2^+0.2868P] where P=(Fo^2^+2Fc^2^)/3'
_refine_ls_weighting_scheme calc
_refine_ls_wR_factor_gt 0.0787
_refine_ls_wR_factor_ref 0.0878
_reflns_Friedel_coverage 0.718
_reflns_Friedel_fraction_full 0.993
_reflns_Friedel_fraction_max 0.992
_reflns_number_gt 3196
_reflns_number_total 3658
_reflns_threshold_expression 'I > 2\s(I)'
_cod_data_source_file np0c00636_si_007.cif
_cod_data_source_block compound-12
_cod_depositor_comments 'Adding full bibliography for 1559261--1559267.cif.'
_cod_database_code 1559266
_shelx_space_group_comment
;
The symmetry employed for this shelxl refinement is uniquely defined
by the following loop, which should always be used as a source of
symmetry information in preference to the above space-group names.
They are only intended as comments.
;

loop_
_space_group_symop_operation_xyz
'x, y, z'
'-x+1/2, -y, z+1/2'
'x+1/2, -y+1/2, -z'
'-x, y+1/2, -z+1/2'

loop_
_atom_site_label
_atom_site_type_symbol
_atom_site_fract_x
_atom_site_fract_y
_atom_site_fract_z
_atom_site_U_iso_or_equiv
_atom_site_adp_type
_atom_site_occupancy
_atom_site_site_symmetry_order
_atom_site_calc_flag
_atom_site_refinement_flags_posn
_atom_site_refinement_flags_adp
_atom_site_refinement_flags_occupancy
_atom_site_disorder_assembly
_atom_site_disorder_group
C1 C 1.1601(3) 0.44317(19) 0.63066(10) 0.0326(5) Uani 1 1 d . . . . .
O1 O 0.9059(3) 0.44730(15) 0.70224(7) 0.0493(5) Uani 1 1 d . . . . .
H1O H 0.890388 0.482458 0.731574 0.074 Uiso 1 1 calc R U . . .
C2 C 1.0035(4) 0.51196(19) 0.66108(10) 0.0353(5) Uani 1 1 d . . . . .
H2 H 1.072805 0.567654 0.682670 0.042 Uiso 1 1 calc R U . . .
O2 O 0.7685(2) 0.49894(15) 0.58202(8) 0.0424(4) Uani 1 1 d . . . . .
C3 C 0.8649(4) 0.57206(19) 0.62217(11) 0.0384(6) Uani 1 1 d . . . . .
H3 H 0.770011 0.612512 0.644636 0.046 Uiso 1 1 calc R U . . .
O3 O 0.8282(3) 0.43923(16) 0.49378(9) 0.0609(6) Uani 1 1 d . . . . .
C4 C 0.9744(4) 0.64800(19) 0.58184(11) 0.0374(6) Uani 1 1 d . . . . .
H4A H 0.876235 0.686850 0.559787 0.045 Uiso 1 1 calc R U . . .
O4 O 1.3785(3) 0.56073(14) 0.57028(9) 0.0474(5) Uani 1 1 d . . . . .
H4O H 1.477067 0.524666 0.573764 0.071 Uiso 1 1 calc R U . . .
C5 C 1.0563(4) 0.56044(19) 0.54194(10) 0.0359(5) Uani 1 1 d . . . . .
H5 H 1.099393 0.591870 0.505714 0.043 Uiso 1 1 calc R U . . .
O5 O 1.4037(3) 0.32568(16) 0.56038(9) 0.0559(5) Uani 1 1 d . . . . .
O8 O 0.9345(3) 0.09444(15) 0.59838(8) 0.0529(5) Uani 1 1 d . . . . .
H8O H 0.903986 0.033905 0.609560 0.079 Uiso 1 1 calc R U . . .
C6 C 1.2163(3) 0.4909(2) 0.56932(11) 0.0344(5) Uani 1 1 d . . . . .
C7 C 1.3368(4) 0.4466(2) 0.67057(12) 0.0486(7) Uani 1 1 d . . . . .
H7A H 1.385532 0.519284 0.672429 0.073 Uiso 1 1 calc R U . . .
H7B H 1.435136 0.399406 0.656048 0.073 Uiso 1 1 calc R U . . .
H7C H 1.299626 0.423325 0.708086 0.073 Uiso 1 1 calc R U . . .
O7 O 1.0999(3) 0.11619(16) 0.71949(9) 0.0581(6) Uani 1 1 d . . . . .
C8 C 1.1055(4) 0.7346(2) 0.60786(11) 0.0455(6) Uani 1 1 d . . . . .
H8 H 1.208883 0.698199 0.628894 0.055 Uiso 1 1 calc R U . . .
O6 O 1.1813(2) 0.25455(14) 0.66506(7) 0.0419(4) Uani 1 1 d . . . . .
C9 C 1.1959(5) 0.8024(2) 0.56100(14) 0.0655(10) Uani 1 1 d . . . . .
H9A H 1.278682 0.757645 0.538161 0.098 Uiso 1 1 calc R U . . .
H9B H 1.270022 0.859843 0.577767 0.098 Uiso 1 1 calc R U . . .
H9C H 1.096387 0.832632 0.537424 0.098 Uiso 1 1 calc R U . . .
O9 O 0.6944(3) 0.03065(16) 0.67741(10) 0.0609(6) Uani 1 1 d . . . . .
C10 C 0.9933(6) 0.8048(2) 0.64946(16) 0.0703(10) Uani 1 1 d . . . . .
H10A H 0.883932 0.835712 0.630390 0.105 Uiso 1 1 calc R U . . .
H10B H 1.074973 0.861669 0.663397 0.105 Uiso 1 1 calc R U . . .
H10C H 0.950089 0.761234 0.680909 0.105 Uiso 1 1 calc R U . . .
C11 C 1.2591(4) 0.3921(2) 0.53397(12) 0.0442(6) Uani 1 1 d . . . . .
H11 H 1.250559 0.395826 0.492260 0.053 Uiso 1 1 calc R U . . .
C12 C 1.2054(4) 0.2934(2) 0.56344(11) 0.0423(6) Uani 1 1 d . . . . .
H12 H 1.161649 0.230829 0.541220 0.051 Uiso 1 1 calc R U . . .
C13 C 1.1041(4) 0.32133(18) 0.61827(10) 0.0323(5) Uani 1 1 d . . . . .
C14 C 0.8911(4) 0.28478(18) 0.61398(10) 0.0346(5) Uani 1 1 d . . . . .
H14A H 0.807527 0.334454 0.634372 0.041 Uiso 1 1 calc R U . . .
H14B H 0.850159 0.281399 0.574430 0.041 Uiso 1 1 calc R U . . .
C15 C 0.8767(4) 0.4923(2) 0.53371(12) 0.0420(6) Uani 1 1 d . . . . .
C16 C 0.8860(4) 0.17308(19) 0.64113(10) 0.0372(5) Uani 1 1 d . . . . .
C17 C 1.0597(4) 0.1765(2) 0.68058(11) 0.0394(6) Uani 1 1 d . . . . .
C18 C 0.6918(4) 0.1445(2) 0.66780(13) 0.0461(7) Uani 1 1 d . . . . .
H18 H 0.589696 0.161062 0.640236 0.055 Uiso 1 1 calc R U . . .
C19 C 0.6496(5) 0.2050(2) 0.72322(13) 0.0553(8) Uani 1 1 d . . . . .
H19A H 0.518805 0.191670 0.734599 0.083 Uiso 1 1 calc R U . . .
H19B H 0.667888 0.281270 0.717354 0.083 Uiso 1 1 calc R U . . .
H19C H 0.735522 0.180212 0.752544 0.083 Uiso 1 1 calc R U . . .
C20 C 0.5123(6) -0.0184(3) 0.6740(2) 0.0914(13) Uani 1 1 d . . . . .
H20A H 0.431424 0.008608 0.703994 0.137 Uiso 1 1 calc R U . . .
H20B H 0.525960 -0.095449 0.677824 0.137 Uiso 1 1 calc R U . . .
H20C H 0.454899 -0.002067 0.637681 0.137 Uiso 1 1 calc R U . . .

loop_
_atom_site_aniso_label
_atom_site_aniso_U_11
_atom_site_aniso_U_22
_atom_site_aniso_U_33
_atom_site_aniso_U_23
_atom_site_aniso_U_13
_atom_site_aniso_U_12
C1 0.0345(12) 0.0317(12) 0.0317(12) 0.0024(10) -0.0023(10) 0.0022(10)
O1 0.0727(13) 0.0398(10) 0.0353(9) -0.0049(8) 0.0173(10) -0.0105(10)
C2 0.0434(13) 0.0306(12) 0.0320(12) -0.0038(10) 0.0030(11) -0.0042(11)
O2 0.0315(9) 0.0377(9) 0.0578(11) 0.0026(9) -0.0060(8) -0.0017(8)
C3 0.0362(13) 0.0301(13) 0.0490(14) -0.0052(11) 0.0074(12) 0.0032(10)
O3 0.0816(16) 0.0467(11) 0.0546(12) -0.0045(10) -0.0250(11) -0.0104(11)
C4 0.0376(13) 0.0293(12) 0.0453(14) 0.0038(11) -0.0013(12) 0.0026(10)
O4 0.0311(9) 0.0431(10) 0.0681(12) 0.0096(10) 0.0052(9) -0.0008(8)
C5 0.0429(14) 0.0317(12) 0.0331(12) 0.0032(10) -0.0008(11) -0.0021(11)
O5 0.0450(11) 0.0453(10) 0.0773(14) 0.0041(10) 0.0189(10) 0.0132(9)
O8 0.0738(14) 0.0348(9) 0.0501(11) -0.0048(8) 0.0042(11) 0.0014(10)
C6 0.0320(12) 0.0327(12) 0.0386(12) 0.0015(11) 0.0036(11) 0.0009(10)
C7 0.0443(15) 0.0498(16) 0.0518(15) 0.0048(14) -0.0145(13) -0.0019(13)
O7 0.0608(13) 0.0601(12) 0.0534(11) 0.0278(11) -0.0051(11) 0.0037(11)
C8 0.0554(17) 0.0308(13) 0.0503(15) 0.0004(11) -0.0030(14) -0.0032(12)
O6 0.0419(10) 0.0373(9) 0.0464(10) 0.0117(8) -0.0073(8) 0.0021(8)
C9 0.080(2) 0.0499(18) 0.066(2) 0.0087(16) 0.0007(19) -0.0234(17)
O9 0.0566(12) 0.0397(11) 0.0863(14) 0.0121(11) 0.0067(12) -0.0075(9)
C10 0.091(3) 0.0414(16) 0.078(2) -0.0158(16) 0.005(2) -0.0020(17)
C11 0.0520(16) 0.0391(14) 0.0416(14) -0.0007(12) 0.0133(13) 0.0052(12)
C12 0.0482(16) 0.0337(13) 0.0450(14) -0.0037(12) 0.0066(13) 0.0050(11)
C13 0.0354(12) 0.0281(11) 0.0335(11) 0.0039(10) -0.0013(11) 0.0055(10)
C14 0.0423(14) 0.0269(11) 0.0345(12) 0.0035(10) -0.0033(11) 0.0006(10)
C15 0.0492(15) 0.0300(12) 0.0468(14) 0.0045(12) -0.0120(13) 0.0014(11)
C16 0.0446(14) 0.0298(11) 0.0371(12) 0.0008(11) 0.0008(12) 0.0027(11)
C17 0.0465(15) 0.0344(12) 0.0373(13) 0.0063(11) 0.0047(12) 0.0070(11)
C18 0.0447(15) 0.0404(14) 0.0534(16) 0.0072(12) -0.0010(14) -0.0008(12)
C19 0.0540(18) 0.0561(18) 0.0557(17) 0.0075(15) 0.0097(15) 0.0063(14)
C20 0.075(2) 0.065(2) 0.133(4) 0.005(2) 0.003(3) -0.030(2)

loop_
_atom_type_symbol
_atom_type_description
_atom_type_scat_dispersion_real
_atom_type_scat_dispersion_imag
_atom_type_scat_source
C C 0.0181 0.0091 'International Tables Vol C Tables 4.2.6.8 and 6.1.1.4'
H H 0.0000 0.0000 'International Tables Vol C Tables 4.2.6.8 and 6.1.1.4'
O O 0.0492 0.0322 'International Tables Vol C Tables 4.2.6.8 and 6.1.1.4'

loop_
_geom_angle_atom_site_label_1
_geom_angle_atom_site_label_2
_geom_angle_atom_site_label_3
_geom_angle
_geom_angle_site_symmetry_1
_geom_angle_site_symmetry_3
_geom_angle_publ_flag
C7 C1 C2 105.2(2) . . ?
C7 C1 C13 109.4(2) . . ?
C2 C1 C13 115.7(2) . . ?
C7 C1 C6 109.9(2) . . ?
C2 C1 C6 112.38(18) . . ?
C13 C1 C6 104.22(18) . . ?
O1 C2 C3 112.3(2) . . ?
O1 C2 C1 109.69(19) . . ?
C3 C2 C1 115.78(19) . . ?
C15 O2 C3 108.60(19) . . ?
O2 C3 C2 111.91(18) . . ?
O2 C3 C4 101.98(19) . . ?
C2 C3 C4 110.8(2) . . ?
C8 C4 C3 118.5(2) . . ?
C8 C4 C5 120.9(2) . . ?
C3 C4 C5 97.32(18) . . ?
C15 C5 C4 99.4(2) . . ?
C15 C5 C6 109.62(18) . . ?
C4 C5 C6 113.8(2) . . ?
C12 O5 C11 60.68(17) . . ?
O4 C6 C11 110.2(2) . . ?
O4 C6 C5 103.87(18) . . ?
C11 C6 C5 111.4(2) . . ?
O4 C6 C1 113.8(2) . . ?
C11 C6 C1 104.07(19) . . ?
C5 C6 C1 113.75(19) . . ?
C9 C8 C10 111.2(3) . . ?
C9 C8 C4 110.1(2) . . ?
C10 C8 C4 110.5(3) . . ?
C17 O6 C13 112.21(19) . . ?
C20 O9 C18 113.9(3) . . ?
O5 C11 C12 59.60(17) . . ?
O5 C11 C6 111.4(2) . . ?
C12 C11 C6 111.7(2) . . ?
O5 C12 C11 59.72(18) . . ?
O5 C12 C13 115.3(2) . . ?
C11 C12 C13 109.5(2) . . ?
O6 C13 C12 109.71(19) . . ?
O6 C13 C14 103.43(18) . . ?
C12 C13 C14 108.9(2) . . ?
O6 C13 C1 107.87(18) . . ?
C12 C13 C1 105.08(19) . . ?
C14 C13 C1 121.60(19) . . ?
C16 C14 C13 105.1(2) . . ?
O3 C15 O2 122.1(3) . . ?
O3 C15 C5 129.6(3) . . ?
O2 C15 C5 108.3(2) . . ?
O8 C16 C17 104.9(2) . . ?
O8 C16 C14 108.47(19) . . ?
C17 C16 C14 102.2(2) . . ?
O8 C16 C18 109.6(2) . . ?
C17 C16 C18 117.2(2) . . ?
C14 C16 C18 113.7(2) . . ?
O7 C17 O6 120.3(2) . . ?
O7 C17 C16 128.6(2) . . ?
O6 C17 C16 110.9(2) . . ?
O9 C18 C19 110.6(2) . . ?
O9 C18 C16 106.4(2) . . ?
C19 C18 C16 113.8(2) . . ?

loop_
_geom_bond_atom_site_label_1
_geom_bond_atom_site_label_2
_geom_bond_distance
_geom_bond_site_symmetry_2
_geom_bond_publ_flag
C1 C7 1.542(3) . ?
C1 C2 1.552(3) . ?
C1 C13 1.581(3) . ?
C1 C6 1.602(3) . ?
O1 C2 1.423(3) . ?
C2 C3 1.519(3) . ?
O2 C15 1.361(3) . ?
O2 C3 1.466(3) . ?
C3 C4 1.533(3) . ?
O3 C15 1.191(3) . ?
C4 C8 1.531(4) . ?
C4 C5 1.538(3) . ?
O4 C6 1.418(3) . ?
C5 C15 1.516(4) . ?
C5 C6 1.543(3) . ?
O5 C12 1.434(3) . ?
O5 C11 1.436(3) . ?
O8 C16 1.435(3) . ?
C6 C11 1.505(3) . ?
O7 C17 1.210(3) . ?
C8 C9 1.516(4) . ?
C8 C10 1.518(4) . ?
O6 C17 1.332(3) . ?
O6 C13 1.473(3) . ?
O9 C20 1.404(4) . ?
O9 C18 1.424(3) . ?
C11 C12 1.450(4) . ?
C12 C13 1.504(3) . ?
C13 C14 1.548(3) . ?
C14 C16 1.519(3) . ?
C16 C17 1.519(4) . ?
C16 C18 1.527(4) . ?
C18 C19 1.526(4) . ?

loop_
_geom_hbond_atom_site_label_D
_geom_hbond_atom_site_label_H
_geom_hbond_atom_site_label_A
_geom_hbond_distance_DH
_geom_hbond_distance_HA
_geom_hbond_distance_DA
_geom_hbond_angle_DHA
_geom_hbond_site_symmetry_A
_geom_hbond_publ_flag
O1 H1O O7 0.82 2.01 2.777(3) 155.2 4_756 yes
C2 H2 O7 0.98 2.66 3.162(3) 112.5 4_756 yes
O4 H4O O2 0.82 2.06 2.825(3) 156.0 1_655 yes
O4 H4O O5 0.82 2.53 2.917(3) 110.3 . yes
O8 H8O O9 0.82 2.15 2.612(3) 115.3 . yes
C11 H11 O8 0.98 2.48 3.335(3) 145.6 3_556 yes
C12 H12 O3 0.98 2.53 3.283(3) 133.2 3_556 yes
C14 H14A O1 0.97 2.22 2.884(3) 124.4 . yes
C14 H14A O2 0.97 2.39 2.877(3) 110.7 . yes
C19 H19B O1 0.96 2.66 3.515(4) 149.1 . yes

loop_
_geom_torsion_atom_site_label_1
_geom_torsion_atom_site_label_2
_geom_torsion_atom_site_label_3
_geom_torsion_atom_site_label_4
_geom_torsion
_geom_torsion_site_symmetry_1
_geom_torsion_site_symmetry_2
_geom_torsion_site_symmetry_3
_geom_torsion_site_symmetry_4
_geom_torsion_publ_flag
C7 C1 C2 O1 -83.3(2) . . . . ?
C13 C1 C2 O1 37.6(3) . . . . ?
C6 C1 C2 O1 157.12(19) . . . . ?
C7 C1 C2 C3 148.3(2) . . . . ?
C13 C1 C2 C3 -90.8(2) . . . . ?
C6 C1 C2 C3 28.7(3) . . . . ?
C15 O2 C3 C2 -90.1(2) . . . . ?
C15 O2 C3 C4 28.4(2) . . . . ?
O1 C2 C3 O2 -71.7(2) . . . . ?
C1 C2 C3 O2 55.4(3) . . . . ?
O1 C2 C3 C4 175.21(19) . . . . ?
C1 C2 C3 C4 -57.7(3) . . . . ?
O2 C3 C4 C8 -176.6(2) . . . . ?
C2 C3 C4 C8 -57.4(3) . . . . ?
O2 C3 C4 C5 -45.4(2) . . . . ?
C2 C3 C4 C5 73.8(2) . . . . ?
C8 C4 C5 C15 174.8(2) . . . . ?
C3 C4 C5 C15 45.2(2) . . . . ?
C8 C4 C5 C6 58.3(3) . . . . ?
C3 C4 C5 C6 -71.2(2) . . . . ?
C15 C5 C6 O4 175.38(19) . . . . ?
C4 C5 C6 O4 -74.3(2) . . . . ?
C15 C5 C6 C11 56.8(3) . . . . ?
C4 C5 C6 C11 167.1(2) . . . . ?
C15 C5 C6 C1 -60.4(3) . . . . ?
C4 C5 C6 C1 49.9(3) . . . . ?
C7 C1 C6 O4 -22.6(3) . . . . ?
C2 C1 C6 O4 94.2(2) . . . . ?
C13 C1 C6 O4 -139.79(19) . . . . ?
C7 C1 C6 C11 97.3(2) . . . . ?
C2 C1 C6 C11 -145.8(2) . . . . ?
C13 C1 C6 C11 -19.9(2) . . . . ?
C7 C1 C6 C5 -141.3(2) . . . . ?
C2 C1 C6 C5 -24.5(3) . . . . ?
C13 C1 C6 C5 101.5(2) . . . . ?
C3 C4 C8 C9 -178.7(2) . . . . ?
C5 C4 C8 C9 61.8(3) . . . . ?
C3 C4 C8 C10 -55.4(3) . . . . ?
C5 C4 C8 C10 -175.0(2) . . . . ?
C12 O5 C11 C6 103.3(2) . . . . ?
O4 C6 C11 O5 67.1(3) . . . . ?
C5 C6 C11 O5 -178.2(2) . . . . ?
C1 C6 C11 O5 -55.2(2) . . . . ?
O4 C6 C11 C12 131.7(2) . . . . ?
C5 C6 C11 C12 -113.6(3) . . . . ?
C1 C6 C11 C12 9.4(3) . . . . ?
C11 O5 C12 C13 -98.7(2) . . . . ?
C6 C11 C12 O5 -102.8(3) . . . . ?
O5 C11 C12 C13 108.5(2) . . . . ?
C6 C11 C12 C13 5.7(3) . . . . ?
C17 O6 C13 C12 -105.7(2) . . . . ?
C17 O6 C13 C14 10.3(2) . . . . ?
C17 O6 C13 C1 140.4(2) . . . . ?
O5 C12 C13 O6 -69.4(3) . . . . ?
C11 C12 C13 O6 -134.3(2) . . . . ?
O5 C12 C13 C14 178.11(19) . . . . ?
C11 C12 C13 C14 113.2(2) . . . . ?
O5 C12 C13 C1 46.4(3) . . . . ?
C11 C12 C13 C1 -18.5(3) . . . . ?
C7 C1 C13 O6 22.8(3) . . . . ?
C2 C1 C13 O6 -95.8(2) . . . . ?
C6 C1 C13 O6 140.33(18) . . . . ?
C7 C1 C13 C12 -94.2(2) . . . . ?
C2 C1 C13 C12 147.2(2) . . . . ?
C6 C1 C13 C12 23.3(2) . . . . ?
C7 C1 C13 C14 141.8(2) . . . . ?
C2 C1 C13 C14 23.2(3) . . . . ?
C6 C1 C13 C14 -100.7(2) . . . . ?
O6 C13 C14 C16 -21.8(2) . . . . ?
C12 C13 C14 C16 94.8(2) . . . . ?
C1 C13 C14 C16 -143.0(2) . . . . ?
C3 O2 C15 O3 -178.7(2) . . . . ?
C3 O2 C15 C5 1.9(2) . . . . ?
C4 C5 C15 O3 149.7(3) . . . . ?
C6 C5 C15 O3 -90.7(3) . . . . ?
C4 C5 C15 O2 -31.0(2) . . . . ?
C6 C5 C15 O2 88.6(2) . . . . ?
C13 C14 C16 O8 -86.0(2) . . . . ?
C13 C14 C16 C17 24.4(2) . . . . ?
C13 C14 C16 C18 151.7(2) . . . . ?
C13 O6 C17 O7 -178.2(2) . . . . ?
C13 O6 C17 C16 5.7(3) . . . . ?
O8 C16 C17 O7 -82.0(3) . . . . ?
C14 C16 C17 O7 164.9(3) . . . . ?
C18 C16 C17 O7 39.9(4) . . . . ?
O8 C16 C17 O6 93.7(2) . . . . ?
C14 C16 C17 O6 -19.4(3) . . . . ?
C18 C16 C17 O6 -144.4(2) . . . . ?
C20 O9 C18 C19 86.3(4) . . . . ?
C20 O9 C18 C16 -149.6(3) . . . . ?
O8 C16 C18 O9 43.5(3) . . . . ?
C17 C16 C18 O9 -75.9(3) . . . . ?
C14 C16 C18 O9 165.1(2) . . . . ?
O8 C16 C18 C19 165.5(2) . . . . ?
C17 C16 C18 C19 46.1(3) . . . . ?
C14 C16 C18 C19 -72.9(3) . . . . ?
